data_7718959
loop_
_publ_author_name
'Arya, Harsha'
'Murugavel, Ramaswamy'

_publ_section_title
;
 1D polymeric and 2D layered zinc monoalkyl phosphates bearing long alkyl
 chains: synthesis, structural transformations and thermal behaviour.
;
_journal_issue 29
_journal_name_full 'Dalton transactions (Cambridge, England : 2003)'
_journal_page_first 11232
_journal_page_last 11245
_journal_paper_doi 10.1039/d5dt00783f
_journal_volume 54
_journal_year 2025
_chemical_formula_moiety 'C9 H20 N O5 P Zn'
_chemical_formula_sum 'C9 H20 N O5 P Zn'
_chemical_formula_weight 318.60
_space_group_crystal_system triclinic
_space_group_IT_number 2
_space_group_name_Hall '-P 1'
_space_group_name_H-M_alt 'P -1'
_atom_sites_solution_hydrogens geom
_atom_sites_solution_primary iterative
_audit_creation_date 2023-09-09
_audit_creation_method
;
Olex2 1.5
(compiled 2022.04.07 svn.rca3783a0 for OlexSys, GUI svn.r6498)
;
_audit_update_record
;
2024-04-23 deposited with the CCDC.	2025-06-23 downloaded from the CCDC.
;
_cell_angle_alpha 83.203(3)
_cell_angle_beta 88.754(3)
_cell_angle_gamma 82.318(3)
_cell_formula_units_Z 2
_cell_length_a 5.4197(2)
_cell_length_b 9.3778(4)
_cell_length_c 13.3722(5)
_cell_measurement_reflns_used 12123
_cell_measurement_temperature 107(4)
_cell_measurement_theta_max 32.2460
_cell_measurement_theta_min 2.1950
_cell_volume 668.79(5)
_computing_cell_refinement 'CrysAlisPro 1.171.41.93a (Rigaku OD, 2020)'
_computing_data_collection 'CrysAlisPro 1.171.41.93a (Rigaku OD, 2020)'
_computing_data_reduction 'CrysAlisPro 1.171.41.93a (Rigaku OD, 2020)'
_computing_molecular_graphics 'Olex2 1.5 (Dolomanov et al., 2009)'
_computing_publication_material 'Olex2 1.5 (Dolomanov et al., 2009)'
_computing_structure_refinement 'SHELXL 2018/3 (Sheldrick, 2015)'
_computing_structure_solution 'olex2.solve 1.5 (Bourhis et al., 2015)'
_diffrn_ambient_environment N~2~
_diffrn_ambient_temperature 107(4)
_diffrn_detector 'CCD plate'
_diffrn_measured_fraction_theta_full 1.000
_diffrn_measured_fraction_theta_max 1.000
_diffrn_measurement_details
;
List of Runs (angles in degrees, time in seconds):

  # Type    Start    End  Width  t~exp~   \w     \q     \k     \f   Frames
#--------------------------------------------------------------------------
  1  \f    -10.27 349.73   1.50    8.00  77.88 -12.98  31.50    --   240
  2  \w    -65.46  -0.96   1.50    8.00    --  -15.96  94.56-142.84   43
  3  \w    -65.46  -0.96   1.50    8.00    --  -15.96  94.56   1.16   43
  4  \w    -65.46  -0.96   1.50    8.00    --  -15.96  94.56  73.16   43
  5  \w   -108.63  15.87   1.50    8.00    --  -12.98 -59.25  71.08   83
  6  \f   -349.73  10.27   1.50    8.00   9.41 -12.98 -31.50    --   240
  7  \w   -108.63  15.87   1.50    8.00    --  -12.98 -59.25 -84.92   83
  8  \f   -339.52  20.33   1.50    8.00  16.12 -12.98 -59.25    --   240
;
_diffrn_measurement_device 'abstract diffractometer'
_diffrn_measurement_device_type 'Saxi-CrysAlisPro-abstract goniometer imported SAXI images'
_diffrn_measurement_method '\w and \f scans'
_diffrn_orient_matrix_type 'CrysAlisPro convention (1999,Acta A55,543-557)'
_diffrn_orient_matrix_UB_11 0.0237023000
_diffrn_orient_matrix_UB_12 -0.0705682000
_diffrn_orient_matrix_UB_13 -0.0151159000
_diffrn_orient_matrix_UB_21 -0.0791130000
_diffrn_orient_matrix_UB_22 0.0224845000
_diffrn_orient_matrix_UB_23 -0.0420753000
_diffrn_orient_matrix_UB_31 0.1030529000
_diffrn_orient_matrix_UB_32 0.0204868000
_diffrn_orient_matrix_UB_33 -0.0292368000
_diffrn_radiation_monochromator graphite
_diffrn_radiation_probe x-ray
_diffrn_radiation_type 'Mo K\a'
_diffrn_radiation_wavelength 0.71073
_diffrn_reflns_av_R_equivalents 0.0465
_diffrn_reflns_av_unetI/netI 0.0215
_diffrn_reflns_Laue_measured_fraction_full 1.000
_diffrn_reflns_Laue_measured_fraction_max 1.000
_diffrn_reflns_limit_h_max 6
_diffrn_reflns_limit_h_min -6
_diffrn_reflns_limit_k_max 11
_diffrn_reflns_limit_k_min -11
_diffrn_reflns_limit_l_max 15
_diffrn_reflns_limit_l_min -15
_diffrn_reflns_number 25008
_diffrn_reflns_point_group_measured_fraction_full 1.000
_diffrn_reflns_point_group_measured_fraction_max 1.000
_diffrn_reflns_theta_full 24.998
_diffrn_reflns_theta_max 24.998
_diffrn_reflns_theta_min 2.206
_diffrn_source 'fine-focus sealed X-ray tube'
_diffrn_source_type 'Enhance (Mo) X-ray Source'
_exptl_absorpt_coefficient_mu 1.964
_exptl_absorpt_correction_T_max 1.00000
_exptl_absorpt_correction_T_min 0.36075
_exptl_absorpt_correction_type multi-scan
_exptl_absorpt_process_details
;
CrysAlisPro 1.171.41.93a (Rigaku Oxford Diffraction, 2020)
Empirical absorption correction using spherical harmonics,
implemented in SCALE3 ABSPACK scaling algorithm.
;
_exptl_crystal_colour 'clear whiteish colourless'
_exptl_crystal_colour_lustre clear
_exptl_crystal_colour_modifier whiteish
_exptl_crystal_colour_primary colourless
_exptl_crystal_density_diffrn 1.582
_exptl_crystal_description plate
_exptl_crystal_F_000 332
_exptl_crystal_size_max 0.595
_exptl_crystal_size_mid 0.103
_exptl_crystal_size_min 0.095
_refine_diff_density_max 0.337
_refine_diff_density_min -0.336
_refine_diff_density_rms 0.058
_refine_ls_extinction_method none
_refine_ls_goodness_of_fit_ref 1.053
_refine_ls_hydrogen_treatment constr
_refine_ls_matrix_type full
_refine_ls_number_parameters 157
_refine_ls_number_reflns 2358
_refine_ls_number_restraints 0
_refine_ls_restrained_S_all 1.053
_refine_ls_R_factor_all 0.0235
_refine_ls_R_factor_gt 0.0225
_refine_ls_shift/su_max 0.001
_refine_ls_shift/su_mean 0.000
_refine_ls_structure_factor_coef Fsqd
_refine_ls_weighting_details 'w=1/[\s^2^(Fo^2^)+(0.0186P)^2^+0.6526P] where P=(Fo^2^+2Fc^2^)/3'
_refine_ls_weighting_scheme calc
_refine_ls_wR_factor_gt 0.0516
_refine_ls_wR_factor_ref 0.0520
_reflns_Friedel_coverage 0.000
_reflns_number_gt 2273
_reflns_number_total 2358
_reflns_threshold_expression 'I > 2\s(I)'
_cod_data_source_file d5dt00783f2.cif
_cod_data_source_block rm_ha_61_autored
_cod_depositor_comments 'Adding full bibliography for 7718958--7718959.cif.'
_cod_database_code 7718959
_shelx_shelxl_version_number 2018/3
_shelx_space_group_comment
;
The symmetry employed for this shelxl refinement is uniquely defined
by the following loop, which should always be used as a source of
symmetry information in preference to the above space-group names.
They are only intended as comments.
;
_shelx_estimated_absorpt_t_max 0.835
_shelx_estimated_absorpt_t_min 0.388
_olex2_refinement_description
;
1. Fixed Uiso
 At 1.2 times of:
  All C(H) groups, All C(H,H) groups
 At 1.5 times of:
  All C(H,H,H) groups
2.a Secondary CH2 refined with riding coordinates:
 C3(H3A,H3B), C1(H1A,H1B), C2(H2A,H2B), C4(H4A,H4B), C5(H5A,H5B)
2.b Aromatic/amide H refined with riding coordinates:
 C7(H7)
2.c Idealised Me refined as rotating group:
 C8(H8A,H8B,H8C), C9(H9A,H9B,H9C), C6(H6A,H6B,H6C)
;
_olex2_submission_special_instructions 'No special instructions were received'
_oxdiff_exptl_absorpt_empirical_details
;
Empirical correction (ABSPACK) includes:
- Absorption correction using spherical harmonics
- Frame scaling
- Detector area scaling
;
_oxdiff_exptl_absorpt_empirical_full_max 1.816
_oxdiff_exptl_absorpt_empirical_full_min 0.591

loop_
_space_group_symop_operation_xyz
'x, y, z'
'-x, -y, -z'

loop_
_atom_site_label
_atom_site_type_symbol
_atom_site_fract_x
_atom_site_fract_y
_atom_site_fract_z
_atom_site_U_iso_or_equiv
_atom_site_adp_type
_atom_site_occupancy
_atom_site_site_symmetry_order
_atom_site_calc_flag
_atom_site_refinement_flags_posn
_atom_site_refinement_flags_adp
_atom_site_refinement_flags_occupancy
_atom_site_disorder_assembly
_atom_site_disorder_group
Zn1 Zn 0.30347(4) 0.37320(2) 0.91724(2) 0.01214(8) Uani 1 1 d . . . . .
P1 P 0.78217(9) 0.52509(5) 0.85753(4) 0.01155(12) Uani 1 1 d . . . . .
O4 O 0.6573(3) 0.63485(14) 0.76677(10) 0.0157(3) Uani 1 1 d . . . . .
O3 O 1.0486(2) 0.47460(15) 0.82702(10) 0.0147(3) Uani 1 1 d . . . . .
O2 O 0.6369(2) 0.39571(14) 0.87529(11) 0.0160(3) Uani 1 1 d . . . . .
O5 O 0.2817(3) 0.16127(15) 0.90899(11) 0.0162(3) Uani 1 1 d . . . . .
O1 O 0.7667(3) 0.61830(15) 0.94261(11) 0.0176(3) Uani 1 1 d . . . . .
N1 N 0.0557(3) -0.01140(17) 0.86965(13) 0.0139(4) Uani 1 1 d . . . . .
C7 C 0.0887(4) 0.1237(2) 0.87496(15) 0.0149(4) Uani 1 1 d . . . . .
H7 H -0.041323 0.197692 0.851660 0.018 Uiso 1 1 calc R U . . .
C3 C 0.2587(4) 0.6692(2) 0.53574(16) 0.0201(5) Uani 1 1 d . . . . .
H3A H 0.187974 0.576840 0.550184 0.024 Uiso 1 1 calc R U . . .
H3B H 0.390978 0.655892 0.484142 0.024 Uiso 1 1 calc R U . . .
C1 C 0.5708(4) 0.5865(2) 0.67688(15) 0.0173(4) Uani 1 1 d . . . . .
H1A H 0.500293 0.494480 0.693697 0.021 Uiso 1 1 calc R U . . .
H1B H 0.710190 0.570422 0.628679 0.021 Uiso 1 1 calc R U . . .
C2 C 0.3733(4) 0.7039(2) 0.63154(16) 0.0202(5) Uani 1 1 d . . . . .
H2A H 0.447665 0.794982 0.616273 0.024 Uiso 1 1 calc R U . . .
H2B H 0.239426 0.720644 0.682027 0.024 Uiso 1 1 calc R U . . .
C4 C 0.0546(4) 0.7879(2) 0.49381(16) 0.0206(5) Uani 1 1 d . . . . .
H4A H -0.071284 0.805489 0.547242 0.025 Uiso 1 1 calc R U . . .
H4B H 0.128490 0.878603 0.475733 0.025 Uiso 1 1 calc R U . . .
C8 C 0.2438(4) -0.1334(2) 0.90444(17) 0.0182(5) Uani 1 1 d . . . . .
H8A H 0.337632 -0.167631 0.846480 0.027 Uiso 1 1 calc R U . . .
H8B H 0.161673 -0.212258 0.939415 0.027 Uiso 1 1 calc R U . . .
H8C H 0.357885 -0.101977 0.950696 0.027 Uiso 1 1 calc R U . . .
C5 C -0.0748(4) 0.7525(2) 0.40180(18) 0.0259(5) Uani 1 1 d . . . . .
H5A H -0.138238 0.658210 0.418219 0.031 Uiso 1 1 calc R U . . .
H5B H 0.048327 0.742396 0.346476 0.031 Uiso 1 1 calc R U . . .
C9 C -0.1655(4) -0.0458(2) 0.82168(18) 0.0219(5) Uani 1 1 d . . . . .
H9A H -0.291856 0.039813 0.814688 0.033 Uiso 1 1 calc R U . . .
H9B H -0.232087 -0.125298 0.863243 0.033 Uiso 1 1 calc R U . . .
H9C H -0.120665 -0.074929 0.754952 0.033 Uiso 1 1 calc R U . . .
C6 C -0.2903(4) 0.8670(3) 0.36559(18) 0.0277(5) Uani 1 1 d . . . . .
H6A H -0.376608 0.833971 0.310738 0.042 Uiso 1 1 calc R U . . .
H6B H -0.226189 0.957849 0.341290 0.042 Uiso 1 1 calc R U . . .
H6C H -0.406944 0.883035 0.421453 0.042 Uiso 1 1 calc R U . . .

loop_
_atom_site_aniso_label
_atom_site_aniso_U_11
_atom_site_aniso_U_22
_atom_site_aniso_U_33
_atom_site_aniso_U_23
_atom_site_aniso_U_13
_atom_site_aniso_U_12
Zn1 0.01066(12) 0.00982(13) 0.01641(14) -0.00254(9) -0.00156(9) -0.00200(9)
P1 0.0099(2) 0.0097(2) 0.0150(3) -0.0011(2) -0.0021(2) -0.00104(19)
O4 0.0183(7) 0.0115(7) 0.0173(8) -0.0023(6) -0.0075(6) 0.0000(6)
O3 0.0110(7) 0.0157(7) 0.0169(7) 0.0004(6) -0.0012(6) -0.0013(6)
O2 0.0111(7) 0.0117(7) 0.0250(8) -0.0005(6) -0.0005(6) -0.0020(6)
O5 0.0161(7) 0.0117(7) 0.0222(8) -0.0049(6) -0.0043(6) -0.0031(6)
O1 0.0226(8) 0.0144(7) 0.0161(8) -0.0036(6) -0.0011(6) -0.0015(6)
N1 0.0126(8) 0.0094(8) 0.0200(9) -0.0024(7) -0.0021(7) -0.0016(7)
C7 0.0159(10) 0.0131(10) 0.0153(10) -0.0016(8) 0.0014(8) -0.0010(8)
C3 0.0233(11) 0.0155(11) 0.0212(11) -0.0016(9) -0.0063(9) -0.0006(9)
C1 0.0200(11) 0.0167(11) 0.0154(10) -0.0043(8) -0.0032(9) -0.0007(9)
C2 0.0208(11) 0.0189(11) 0.0203(11) -0.0030(9) -0.0050(9) 0.0015(9)
C4 0.0218(11) 0.0187(11) 0.0206(11) -0.0005(9) -0.0048(9) -0.0009(9)
C8 0.0160(10) 0.0113(10) 0.0270(12) -0.0022(9) -0.0030(9) -0.0009(8)
C5 0.0303(13) 0.0198(12) 0.0270(13) -0.0016(10) -0.0128(10) -0.0005(10)
C9 0.0168(11) 0.0183(11) 0.0321(13) -0.0039(10) -0.0059(9) -0.0053(9)
C6 0.0259(12) 0.0316(14) 0.0237(13) 0.0020(10) -0.0066(10) -0.0008(10)

loop_
_atom_type_symbol
_atom_type_description
_atom_type_scat_dispersion_real
_atom_type_scat_dispersion_imag
_atom_type_scat_source
C C 0.0033 0.0016 'International Tables Vol C Tables 4.2.6.8 and 6.1.1.4'
H H 0.0000 0.0000 'International Tables Vol C Tables 4.2.6.8 and 6.1.1.4'
N N 0.0061 0.0033 'International Tables Vol C Tables 4.2.6.8 and 6.1.1.4'
O O 0.0106 0.0060 'International Tables Vol C Tables 4.2.6.8 and 6.1.1.4'
P P 0.1023 0.0942 'International Tables Vol C Tables 4.2.6.8 and 6.1.1.4'
Zn Zn 0.2839 1.4301 'International Tables Vol C Tables 4.2.6.8 and 6.1.1.4'

loop_
_geom_angle_atom_site_label_1
_geom_angle_atom_site_label_2
_geom_angle_atom_site_label_3
_geom_angle
_geom_angle_site_symmetry_1
_geom_angle_site_symmetry_3
_geom_angle_publ_flag
O3 Zn1 O5 104.31(6) 1_455 . ?
O2 Zn1 O3 114.90(6) . 1_455 ?
O2 Zn1 O5 103.88(6) . . ?
O2 Zn1 O1 115.83(6) . 2_667 ?
O1 Zn1 O3 115.19(6) 2_667 1_455 ?
O1 Zn1 O5 99.92(6) 2_667 . ?
O3 P1 O4 107.80(8) . . ?
O3 P1 O2 109.75(8) . . ?
O2 P1 O4 108.76(8) . . ?
O1 P1 O4 102.39(8) . . ?
O1 P1 O3 112.94(8) . . ?
O1 P1 O2 114.68(8) . . ?
C1 O4 P1 122.46(12) . . ?
P1 O3 Zn1 125.09(8) . 1_655 ?
P1 O2 Zn1 133.89(9) . . ?
C7 O5 Zn1 120.00(13) . . ?
P1 O1 Zn1 145.54(9) . 2_667 ?
C7 N1 C8 122.19(17) . . ?
C7 N1 C9 120.78(17) . . ?
C9 N1 C8 116.89(16) . . ?
O5 C7 N1 124.08(19) . . ?
O5 C7 H7 118.0 . . ?
N1 C7 H7 118.0 . . ?
H3A C3 H3B 107.8 . . ?
C2 C3 H3A 109.1 . . ?
C2 C3 H3B 109.1 . . ?
C2 C3 C4 112.49(18) . . ?
C4 C3 H3A 109.1 . . ?
C4 C3 H3B 109.1 . . ?
O4 C1 H1A 110.3 . . ?
O4 C1 H1B 110.3 . . ?
O4 C1 C2 107.01(16) . . ?
H1A C1 H1B 108.6 . . ?
C2 C1 H1A 110.3 . . ?
C2 C1 H1B 110.3 . . ?
C3 C2 H2A 108.8 . . ?
C3 C2 H2B 108.8 . . ?
C1 C2 C3 113.89(18) . . ?
C1 C2 H2A 108.8 . . ?
C1 C2 H2B 108.8 . . ?
H2A C2 H2B 107.7 . . ?
C3 C4 H4A 108.8 . . ?
C3 C4 H4B 108.8 . . ?
H4A C4 H4B 107.7 . . ?
C5 C4 C3 113.87(18) . . ?
C5 C4 H4A 108.8 . . ?
C5 C4 H4B 108.8 . . ?
N1 C8 H8A 109.5 . . ?
N1 C8 H8B 109.5 . . ?
N1 C8 H8C 109.5 . . ?
H8A C8 H8B 109.5 . . ?
H8A C8 H8C 109.5 . . ?
H8B C8 H8C 109.5 . . ?
C4 C5 H5A 108.9 . . ?
C4 C5 H5B 108.9 . . ?
C4 C5 C6 113.16(19) . . ?
H5A C5 H5B 107.8 . . ?
C6 C5 H5A 108.9 . . ?
C6 C5 H5B 108.9 . . ?
N1 C9 H9A 109.5 . . ?
N1 C9 H9B 109.5 . . ?
N1 C9 H9C 109.5 . . ?
H9A C9 H9B 109.5 . . ?
H9A C9 H9C 109.5 . . ?
H9B C9 H9C 109.5 . . ?
C5 C6 H6A 109.5 . . ?
C5 C6 H6B 109.5 . . ?
C5 C6 H6C 109.5 . . ?
H6A C6 H6B 109.5 . . ?
H6A C6 H6C 109.5 . . ?
H6B C6 H6C 109.5 . . ?

loop_
_geom_bond_atom_site_label_1
_geom_bond_atom_site_label_2
_geom_bond_distance
_geom_bond_site_symmetry_2
_geom_bond_publ_flag
Zn1 O3 1.9281(14) 1_455 ?
Zn1 O2 1.9117(13) . ?
Zn1 O5 2.0227(14) . ?
Zn1 O1 1.9129(14) 2_667 ?
P1 O4 1.5950(14) . ?
P1 O3 1.5208(14) . ?
P1 O2 1.5256(14) . ?
P1 O1 1.5091(15) . ?
O4 C1 1.442(2) . ?
O5 C7 1.258(2) . ?
N1 C7 1.313(3) . ?
N1 C8 1.466(3) . ?
N1 C9 1.462(3) . ?
C7 H7 0.9500 . ?
C3 H3A 0.9900 . ?
C3 H3B 0.9900 . ?
C3 C2 1.523(3) . ?
C3 C4 1.526(3) . ?
C1 H1A 0.9900 . ?
C1 H1B 0.9900 . ?
C1 C2 1.510(3) . ?
C2 H2A 0.9900 . ?
C2 H2B 0.9900 . ?
C4 H4A 0.9900 . ?
C4 H4B 0.9900 . ?
C4 C5 1.521(3) . ?
C8 H8A 0.9800 . ?
C8 H8B 0.9800 . ?
C8 H8C 0.9800 . ?
C5 H5A 0.9900 . ?
C5 H5B 0.9900 . ?
C5 C6 1.523(3) . ?
C9 H9A 0.9800 . ?
C9 H9B 0.9800 . ?
C9 H9C 0.9800 . ?
C6 H6A 0.9800 . ?
C6 H6B 0.9800 . ?
C6 H6C 0.9800 . ?

loop_
_geom_torsion_atom_site_label_1
_geom_torsion_atom_site_label_2
_geom_torsion_atom_site_label_3
_geom_torsion_atom_site_label_4
_geom_torsion
_geom_torsion_site_symmetry_1
_geom_torsion_site_symmetry_2
_geom_torsion_site_symmetry_3
_geom_torsion_site_symmetry_4
_geom_torsion_publ_flag
Zn1 O5 C7 N1 -177.92(15) . . . . ?
P1 O4 C1 C2 155.85(14) . . . . ?
O4 P1 O3 Zn1 166.71(9) . . . 1_655 ?
O4 P1 O2 Zn1 -63.97(14) . . . . ?
O4 P1 O1 Zn1 138.13(16) . . . 2_667 ?
O4 C1 C2 C3 -179.29(17) . . . . ?
O3 P1 O4 C1 77.35(15) . . . . ?
O3 P1 O2 Zn1 178.32(11) . . . . ?
O3 P1 O1 Zn1 -106.22(16) . . . 2_667 ?
O2 P1 O4 C1 -41.59(16) . . . . ?
O2 P1 O3 Zn1 -74.99(11) . . . 1_655 ?
O2 P1 O1 Zn1 20.5(2) . . . 2_667 ?
O1 P1 O4 C1 -163.33(14) . . . . ?
O1 P1 O3 Zn1 54.34(12) . . . 1_655 ?
O1 P1 O2 Zn1 49.95(15) . . . . ?
C3 C4 C5 C6 175.78(19) . . . . ?
C2 C3 C4 C5 -176.41(19) . . . . ?
C4 C3 C2 C1 178.25(18) . . . . ?
C8 N1 C7 O5 0.6(3) . . . . ?
C9 N1 C7 O5 -175.03(19) . . . . ?
